data_1543438
loop_
_publ_author_name
'Jiang, Xiaojian'
'Yang, Junjie'
'Zhang, Feng'
'Yu, Pei'
'Yi, Peng'
'Sun, Yewei'
'Wang, Yuqiang'

_publ_section_title
;
 Synthesis of Quaternary 3,3-Disubstituted 2-Oxindoles from 2-Substituted
 Indole Using Selectfluor.
;
_journal_issue 13
_journal_name_full 'Organic letters'
_journal_page_first 3154
_journal_page_last 3157
_journal_paper_doi 10.1021/acs.orglett.6b01367
_journal_volume 18
_journal_year 2016
_chemical_absolute_configuration unk
_chemical_formula_moiety 'C19 H19 N O2'
_chemical_formula_sum 'C19 H19 N O2'
_chemical_formula_weight 293.35
_space_group_crystal_system orthorhombic
_space_group_IT_number 19
_space_group_name_Hall 'P 2ac 2ab'
_space_group_name_H-M_alt 'P 21 21 21'
_symmetry_space_group_name_Hall 'P 2ac 2ab'
_symmetry_space_group_name_H-M 'P 21 21 21'
_atom_sites_solution_hydrogens mixed
_atom_sites_solution_primary direct
_audit_creation_date 2016-04-26
_audit_creation_method
;
Olex2 1.2
(compiled 2016.02.19 svn.r3266 for OlexSys, GUI svn.r5155)
;
_cell_angle_alpha 90
_cell_angle_beta 90
_cell_angle_gamma 90
_cell_formula_units_Z 4
_cell_length_a 5.9339(2)
_cell_length_b 12.3047(5)
_cell_length_c 21.7128(9)
_cell_measurement_reflns_used 1782
_cell_measurement_temperature 199.16(10)
_cell_measurement_theta_max 62.9050
_cell_measurement_theta_min 4.1330
_cell_volume 1585.36(11)
_computing_cell_refinement
;
CrysAlisPro, Agilent Technologies,
Version 1.171.37.35 (release 13-08-2014 CrysAlis171 .NET)
(compiled Aug 13 2014,18:06:01)
;
_computing_data_collection
;
CrysAlisPro, Agilent Technologies,
Version 1.171.37.35 (release 13-08-2014 CrysAlis171 .NET)
(compiled Aug 13 2014,18:06:01)
;
_computing_data_reduction
;
CrysAlisPro, Agilent Technologies,
Version 1.171.37.35 (release 13-08-2014 CrysAlis171 .NET)
(compiled Aug 13 2014,18:06:01)
;
_computing_molecular_graphics 'Olex2 (Dolomanov et al., 2009)'
_computing_publication_material 'Olex2 (Dolomanov et al., 2009)'
_computing_structure_refinement 'ShelXL (Sheldrick, 2015)'
_computing_structure_solution 'ShelXS (Sheldrick, 2008)'
_diffrn_ambient_environment N~2~
_diffrn_ambient_temperature 199.16(10)
_diffrn_detector 'CCD plate'
_diffrn_detector_area_resol_mean 16.0288
_diffrn_detector_type Sapphire3
_diffrn_measured_fraction_theta_full 0.995
_diffrn_measured_fraction_theta_max 0.995
_diffrn_measurement_details
;
  1 omega   26.00   60.00   1.0000    1.0000
omega____ theta____ kappa____ phi______ frames
    -       33.1184   57.0000  -60.0000 34

  2 omega  113.00  163.00   1.0000   12.0000
omega____ theta____ kappa____ phi______ frames
    -       90.5000  111.0000   30.0000 50

  3 omega   83.00  111.00   1.0000   12.0000
omega____ theta____ kappa____ phi______ frames
    -       90.5000  -18.0000   35.0000 28

  4 omega   56.00   82.00   1.0000   12.0000
omega____ theta____ kappa____ phi______ frames
    -       90.5000  -94.0000  -60.0000 26

  5 omega   35.00   61.00   1.0000   12.0000
omega____ theta____ kappa____ phi______ frames
    -       90.5000  -30.0000    0.0000 26

  6 omega   25.00   50.00   1.0000   12.0000
omega____ theta____ kappa____ phi______ frames
    -       90.5000  -94.0000  -60.0000 25

  7 omega   45.00   83.00   1.0000   12.0000
omega____ theta____ kappa____ phi______ frames
    -       90.5000  -94.0000 -150.0000 38

  8 omega   18.00   43.00   1.0000   12.0000
omega____ theta____ kappa____ phi______ frames
    -       90.5000  -30.0000  -90.0000 25

  9 omega   17.00   60.00   1.0000   12.0000
omega____ theta____ kappa____ phi______ frames
    -       90.5000  -18.0000   35.0000 43

 10 omega   24.00   77.00   1.0000   12.0000
omega____ theta____ kappa____ phi______ frames
    -       90.5000  -45.0000   90.0000 53

 11 omega   57.00   82.00   1.0000   12.0000
omega____ theta____ kappa____ phi______ frames
    -       90.5000  -94.0000  120.0000 25

 12 omega   23.00   57.00   1.0000   12.0000
omega____ theta____ kappa____ phi______ frames
    -       90.5000  -30.0000  120.0000 34

 13 omega  -39.00   63.00   1.0000    1.0000
omega____ theta____ kappa____ phi______ frames
    -       33.1184  -19.0000 -120.0000 102
;
_diffrn_measurement_device 'four-circle diffractometer'
_diffrn_measurement_device_type 'Gemini S Ultra'
_diffrn_measurement_method '\w scans'
_diffrn_orient_matrix_UB_11 0.0363644000
_diffrn_orient_matrix_UB_12 -0.1210044000
_diffrn_orient_matrix_UB_13 -0.0153187000
_diffrn_orient_matrix_UB_21 -0.0537138000
_diffrn_orient_matrix_UB_22 0.0230908000
_diffrn_orient_matrix_UB_23 -0.0681537000
_diffrn_orient_matrix_UB_31 0.2513735000
_diffrn_orient_matrix_UB_32 0.0224782000
_diffrn_orient_matrix_UB_33 -0.0123835000
_diffrn_radiation_monochromator mirror
_diffrn_radiation_probe x-ray
_diffrn_radiation_type CuK\a
_diffrn_radiation_wavelength 1.54184
_diffrn_reflns_av_R_equivalents 0.0184
_diffrn_reflns_av_unetI/netI 0.0265
_diffrn_reflns_Laue_measured_fraction_full 0.995
_diffrn_reflns_Laue_measured_fraction_max 0.995
_diffrn_reflns_limit_h_max 6
_diffrn_reflns_limit_h_min -4
_diffrn_reflns_limit_k_max 14
_diffrn_reflns_limit_k_min -11
_diffrn_reflns_limit_l_max 23
_diffrn_reflns_limit_l_min -25
_diffrn_reflns_number 3907
_diffrn_reflns_point_group_measured_fraction_full 0.890
_diffrn_reflns_point_group_measured_fraction_max 0.890
_diffrn_reflns_theta_full 62.854
_diffrn_reflns_theta_max 62.854
_diffrn_reflns_theta_min 4.130
_diffrn_source 'sealed X-ray tube'
_diffrn_source_type 'Enhance Ultra (Cu) X-ray Source'
_exptl_absorpt_coefficient_mu 0.631
_exptl_absorpt_correction_T_max 1.00000
_exptl_absorpt_correction_T_min 0.84179
_exptl_absorpt_correction_type multi-scan
_exptl_absorpt_process_details
;
CrysAlisPro, Agilent Technologies,
Version 1.171.37.35 (release 13-08-2014 CrysAlis171 .NET)
(compiled Aug 13 2014,18:06:01)
Empirical absorption correction using spherical harmonics,
 implemented in SCALE3 ABSPACK scaling algorithm.
;
_exptl_crystal_colour 'clear light colourless'
_exptl_crystal_colour_lustre clear
_exptl_crystal_colour_modifier light
_exptl_crystal_colour_primary colourless
_exptl_crystal_density_diffrn 1.229
_exptl_crystal_description block
_exptl_crystal_F_000 624
_exptl_crystal_size_max 0.28
_exptl_crystal_size_mid 0.26
_exptl_crystal_size_min 0.2
_refine_diff_density_max 0.094
_refine_diff_density_min -0.140
_refine_diff_density_rms 0.026
_refine_ls_abs_structure_details
;
 Flack x determined using 684 quotients [(I+)-(I-)]/[(I+)+(I-)]
 (Parsons, Flack and Wagner, Acta Cryst. B69 (2013) 249-259).
;
_refine_ls_abs_structure_Flack 0.47(17)
_refine_ls_extinction_method none
_refine_ls_goodness_of_fit_ref 1.052
_refine_ls_hydrogen_treatment mixed
_refine_ls_matrix_type full
_refine_ls_number_parameters 209
_refine_ls_number_reflns 2268
_refine_ls_number_restraints 0
_refine_ls_restrained_S_all 1.052
_refine_ls_R_factor_all 0.0371
_refine_ls_R_factor_gt 0.0337
_refine_ls_shift/su_max 0.000
_refine_ls_shift/su_mean 0.000
_refine_ls_structure_factor_coef Fsqd
_refine_ls_weighting_details 'w=1/[\s^2^(Fo^2^)+(0.0492P)^2^+0.0742P] where P=(Fo^2^+2Fc^2^)/3'
_refine_ls_weighting_scheme calc
_refine_ls_wR_factor_gt 0.0860
_refine_ls_wR_factor_ref 0.0893
_reflns_Friedel_coverage 0.512
_reflns_Friedel_fraction_full 0.738
_reflns_Friedel_fraction_max 0.738
_reflns_number_gt 2099
_reflns_number_total 2268
_reflns_threshold_expression 'I > 2\s(I)'
_cod_data_source_file ol6b01367_si_002.cif
_cod_data_source_block yangjunjie_20150309
_cod_depositor_comments 'Adding full bibliography for 1543438.cif.'
_cod_database_code 1543438
_shelx_space_group_comment
;
The symmetry employed for this shelxl refinement is uniquely defined
by the following loop, which should always be used as a source of
symmetry information in preference to the above space-group names.
They are only intended as comments.
;
_reflns_odcompleteness_completeness 97.75
_reflns_odcompleteness_iscentric 1
_reflns_odcompleteness_theta 63.60
_olex2_refinement_description
;
1. Fixed Uiso
 At 1.2 times of:
  All C(H) groups, All C(H,H) groups
 At 1.5 times of:
  All C(H,H,H) groups, All O(H) groups
2.a Secondary CH2 refined with riding coordinates:
 C12(H12A,H12B), C10(H10A,H10B)
2.b Aromatic/amide H refined with riding coordinates:
 C5(H5), C7(H7), C16(H16), C20(H20), C6(H6), C17(H17), C8(H8), C19(H19),
 C18(H18)
2.c Idealised Me refined as rotating group:
 C11(H11A,H11B,H11C)
2.d Idealised tetrahedral OH refined as rotating group:
 O2(H2)
;
_shelx_shelxl_version_number 2014/7
_olex2_submission_special_instructions 'No special instructions were received'

loop_
_space_group_symop_operation_xyz
'x, y, z'
'-x+1/2, -y, z+1/2'
'x+1/2, -y+1/2, -z'
'-x, y+1/2, -z+1/2'

loop_
_atom_site_label
_atom_site_type_symbol
_atom_site_fract_x
_atom_site_fract_y
_atom_site_fract_z
_atom_site_U_iso_or_equiv
_atom_site_adp_type
_atom_site_occupancy
_atom_site_site_symmetry_order
_atom_site_calc_flag
_atom_site_refinement_flags_posn
C13 C -0.1458(4) -0.65887(18) -0.82236(10) 0.0547(5) Uani 1 1 d .
O1 O -0.2917(3) -0.79167(15) -0.67776(9) 0.0666(4) Uani 1 1 d .
O2 O 0.2622(3) -0.84448(13) -0.68884(8) 0.0638(4) Uani 1 1 d .
H2 H 0.3924 -0.8222 -0.6896 0.096 Uiso 1 1 calc GR
C3 C 0.0403(3) -0.72675(19) -0.62189(10) 0.0523(5) Uani 1 1 d .
N1 N -0.1044(3) -0.63847(15) -0.70900(8) 0.0513(4) Uani 1 1 d .
C2 C -0.1402(3) -0.72490(18) -0.67210(9) 0.0502(5) Uani 1 1 d .
C15 C -0.2720(4) -0.63011(18) -0.87910(11) 0.0585(6) Uani 1 1 d .
C12 C -0.2393(4) -0.6136(2) -0.76284(10) 0.0573(5) Uani 1 1 d .
H12A H -0.2518 -0.5353 -0.7667 0.069 Uiso 1 1 calc R
H12B H -0.3899 -0.6423 -0.7567 0.069 Uiso 1 1 calc R
C9 C 0.0860(3) -0.57903(17) -0.68962(10) 0.0501(5) Uani 1 1 d .
C4 C 0.1763(3) -0.62755(18) -0.63743(10) 0.0496(5) Uani 1 1 d .
C5 C 0.3633(4) -0.5828(2) -0.60999(12) 0.0614(6) Uani 1 1 d .
H5 H 0.4263 -0.6145 -0.5751 0.074 Uiso 1 1 calc R
C7 C 0.3647(5) -0.4423(2) -0.68671(14) 0.0725(7) Uani 1 1 d .
H7 H 0.4300 -0.3799 -0.7029 0.087 Uiso 1 1 calc R
C11 C -0.0703(4) -0.7233(3) -0.55831(11) 0.0720(7) Uani 1 1 d .
H11A H -0.1496 -0.6558 -0.5535 0.108 Uiso 1 1 calc GR
H11B H 0.0436 -0.7292 -0.5271 0.108 Uiso 1 1 calc GR
H11C H -0.1744 -0.7826 -0.5545 0.108 Uiso 1 1 calc GR
C16 C -0.4763(5) -0.5764(2) -0.87685(14) 0.0741(7) Uani 1 1 d .
H16 H -0.5371 -0.5578 -0.8388 0.089 Uiso 1 1 calc R
C20 C -0.1877(6) -0.6558(3) -0.93669(14) 0.0912(9) Uani 1 1 d .
H20 H -0.0495 -0.6910 -0.9399 0.109 Uiso 1 1 calc R
C6 C 0.4566(5) -0.4893(2) -0.63527(14) 0.0712(7) Uani 1 1 d .
H6 H 0.5830 -0.4582 -0.6171 0.085 Uiso 1 1 calc R
C14 C 0.0350(5) -0.7219(3) -0.82226(13) 0.0740(7) Uani 1 1 d .
C17 C -0.5924(7) -0.5496(3) -0.93011(19) 0.0959(11) Uani 1 1 d .
H17 H -0.7290 -0.5129 -0.9275 0.115 Uiso 1 1 calc R
C10 C 0.1741(4) -0.83251(19) -0.62895(12) 0.0611(6) Uani 1 1 d .
H10A H 0.2969 -0.8331 -0.5995 0.073 Uiso 1 1 calc R
H10B H 0.0766 -0.8937 -0.6198 0.073 Uiso 1 1 calc R
C8 C 0.1759(4) -0.48631(19) -0.71518(12) 0.0628(6) Uani 1 1 d .
H8 H 0.1129 -0.4544 -0.7500 0.075 Uiso 1 1 calc R
C19 C -0.3059(9) -0.6298(4) -0.98968(15) 0.1164(14) Uani 1 1 d .
H19 H -0.2474 -0.6486 -1.0280 0.140 Uiso 1 1 calc R
C18 C -0.5075(9) -0.5769(3) -0.98616(18) 0.1090(14) Uani 1 1 d .
H18 H -0.5863 -0.5596 -1.0219 0.131 Uiso 1 1 calc R
H14A H 0.090(5) -0.764(2) -0.8601(14) 0.071(7) Uiso 1 1 d .
H14B H 0.119(5) -0.741(2) -0.7826(15) 0.073(7) Uiso 1 1 d .

loop_
_atom_site_aniso_label
_atom_site_aniso_U_11
_atom_site_aniso_U_22
_atom_site_aniso_U_33
_atom_site_aniso_U_23
_atom_site_aniso_U_13
_atom_site_aniso_U_12
C13 0.0539(12) 0.0554(11) 0.0549(12) -0.0001(10) -0.0032(10) -0.0036(11)
O1 0.0460(8) 0.0751(10) 0.0786(11) -0.0004(9) 0.0028(7) -0.0075(8)
O2 0.0477(8) 0.0654(9) 0.0783(11) -0.0105(9) -0.0018(8) 0.0027(7)
C3 0.0424(10) 0.0629(12) 0.0517(11) 0.0068(10) 0.0006(8) 0.0014(10)
N1 0.0468(9) 0.0571(9) 0.0499(9) 0.0008(9) -0.0034(7) 0.0040(8)
C2 0.0388(10) 0.0587(11) 0.0529(11) -0.0024(10) 0.0051(9) 0.0045(11)
C15 0.0663(14) 0.0524(10) 0.0570(13) 0.0009(10) -0.0106(11) -0.0133(11)
C12 0.0511(11) 0.0661(12) 0.0547(12) 0.0000(11) -0.0082(10) 0.0101(11)
C9 0.0488(11) 0.0507(10) 0.0508(11) -0.0039(10) 0.0013(9) 0.0046(9)
C4 0.0448(11) 0.0544(10) 0.0495(10) -0.0054(10) 0.0025(9) 0.0065(9)
C5 0.0542(12) 0.0699(13) 0.0602(13) -0.0081(12) -0.0053(11) 0.0032(12)
C7 0.0765(15) 0.0574(12) 0.0836(18) -0.0059(13) 0.0112(15) -0.0106(13)
C11 0.0631(14) 0.0994(18) 0.0534(12) 0.0102(14) 0.0051(11) 0.0002(15)
C16 0.0714(16) 0.0738(15) 0.0770(17) 0.0019(14) -0.0237(14) -0.0040(14)
C20 0.102(2) 0.112(2) 0.0601(15) -0.0007(17) -0.0080(15) 0.001(2)
C6 0.0604(14) 0.0724(15) 0.0808(17) -0.0195(15) -0.0017(13) -0.0119(12)
C14 0.0732(16) 0.0866(17) 0.0622(14) -0.0051(15) 0.0027(13) 0.0176(15)
C17 0.100(2) 0.0851(18) 0.102(3) 0.0113(19) -0.047(2) -0.0009(18)
C10 0.0500(12) 0.0582(12) 0.0750(15) 0.0107(12) 0.0004(11) 0.0038(10)
C8 0.0707(15) 0.0543(11) 0.0633(13) 0.0050(11) 0.0009(12) 0.0002(12)
C19 0.148(4) 0.144(3) 0.0575(17) 0.006(2) -0.018(2) -0.018(4)
C18 0.142(4) 0.100(2) 0.084(2) 0.022(2) -0.053(3) -0.019(3)

loop_
_atom_type_symbol
_atom_type_description
_atom_type_scat_dispersion_real
_atom_type_scat_dispersion_imag
_atom_type_scat_source
C C 0.0181 0.0091 'International Tables Vol C Tables 4.2.6.8 and 6.1.1.4'
H H 0.0000 0.0000 'International Tables Vol C Tables 4.2.6.8 and 6.1.1.4'
N N 0.0311 0.0180 'International Tables Vol C Tables 4.2.6.8 and 6.1.1.4'
O O 0.0492 0.0322 'International Tables Vol C Tables 4.2.6.8 and 6.1.1.4'

loop_
_geom_angle_atom_site_label_1
_geom_angle_atom_site_label_2
_geom_angle_atom_site_label_3
_geom_angle
C15 C13 C12 115.85(19)
C14 C13 C15 123.4(2)
C14 C13 C12 120.8(2)
C10 O2 H2 109.5
C2 C3 C11 110.04(17)
C2 C3 C10 107.73(19)
C4 C3 C2 101.79(18)
C4 C3 C11 114.3(2)
C4 C3 C10 112.92(16)
C11 C3 C10 109.7(2)
C2 N1 C12 123.98(19)
C2 N1 C9 110.96(17)
C9 N1 C12 125.01(19)
O1 C2 C3 125.2(2)
O1 C2 N1 125.8(2)
N1 C2 C3 108.98(18)
C16 C15 C13 121.8(2)
C16 C15 C20 117.3(3)
C20 C15 C13 120.9(2)
C13 C12 H12A 108.7
C13 C12 H12B 108.7
N1 C12 C13 114.12(18)
N1 C12 H12A 108.7
N1 C12 H12B 108.7
H12A C12 H12B 107.6
C4 C9 N1 109.27(18)
C8 C9 N1 128.3(2)
C8 C9 C4 122.4(2)
C9 C4 C3 108.98(18)
C5 C4 C3 131.5(2)
C5 C4 C9 119.5(2)
C4 C5 H5 120.6
C4 C5 C6 118.8(2)
C6 C5 H5 120.6
C6 C7 H7 119.4
C6 C7 C8 121.3(2)
C8 C7 H7 119.4
C3 C11 H11A 109.5
C3 C11 H11B 109.5
C3 C11 H11C 109.5
H11A C11 H11B 109.5
H11A C11 H11C 109.5
H11B C11 H11C 109.5
C15 C16 H16 119.3
C15 C16 C17 121.4(3)
C17 C16 H16 119.3
C15 C20 H20 119.5
C15 C20 C19 121.0(4)
C19 C20 H20 119.5
C5 C6 H6 119.6
C7 C6 C5 120.8(3)
C7 C6 H6 119.6
C13 C14 H14A 123.5(16)
C13 C14 H14B 122.1(17)
H14A C14 H14B 114(2)
C16 C17 H17 119.9
C18 C17 C16 120.3(4)
C18 C17 H17 119.9
O2 C10 C3 111.92(19)
O2 C10 H10A 109.2
O2 C10 H10B 109.2
C3 C10 H10A 109.2
C3 C10 H10B 109.2
H10A C10 H10B 107.9
C9 C8 C7 117.1(2)
C9 C8 H8 121.4
C7 C8 H8 121.4
C20 C19 H19 119.7
C18 C19 C20 120.5(4)
C18 C19 H19 119.7
C17 C18 C19 119.6(3)
C17 C18 H18 120.2
C19 C18 H18 120.2

loop_
_geom_bond_atom_site_label_1
_geom_bond_atom_site_label_2
_geom_bond_distance
C13 C15 1.485(3)
C13 C12 1.513(3)
C13 C14 1.324(4)
O1 C2 1.224(3)
O2 H2 0.8200
O2 C10 1.409(3)
C3 C2 1.528(3)
C3 C4 1.502(3)
C3 C11 1.529(3)
C3 C10 1.532(3)
N1 C2 1.348(3)
N1 C12 1.449(3)
N1 C9 1.410(3)
C15 C16 1.381(4)
C15 C20 1.383(4)
C12 H12A 0.9700
C12 H12B 0.9700
C9 C4 1.389(3)
C9 C8 1.376(3)
C4 C5 1.375(3)
C5 H5 0.9300
C5 C6 1.389(4)
C7 H7 0.9300
C7 C6 1.371(4)
C7 C8 1.389(4)
C11 H11A 0.9600
C11 H11B 0.9600
C11 H11C 0.9600
C16 H16 0.9300
C16 C17 1.386(4)
C20 H20 0.9300
C20 C19 1.385(5)
C6 H6 0.9300
C14 H14A 1.02(3)
C14 H14B 1.02(3)
C17 H17 0.9300
C17 C18 1.359(6)
C10 H10A 0.9700
C10 H10B 0.9700
C8 H8 0.9300
C19 H19 0.9300
C19 C18 1.364(7)
C18 H18 0.9300

loop_
_geom_hbond_atom_site_label_D
_geom_hbond_atom_site_label_H
_geom_hbond_atom_site_label_A
_geom_hbond_distance_DH
_geom_hbond_distance_HA
_geom_hbond_distance_DA
_geom_hbond_angle_DHA
_geom_hbond_site_symmetry_A
O2 H2 O1 0.82 1.93 2.736(2) 167.9 1_655

loop_
_geom_torsion_atom_site_label_1
_geom_torsion_atom_site_label_2
_geom_torsion_atom_site_label_3
_geom_torsion_atom_site_label_4
_geom_torsion
C13 C15 C16 C17 179.8(3)
C13 C15 C20 C19 179.5(3)
C3 C4 C5 C6 179.4(2)
N1 C9 C4 C3 1.2(2)
N1 C9 C4 C5 -179.53(18)
N1 C9 C8 C7 179.3(2)
C2 C3 C4 C9 -1.0(2)
C2 C3 C4 C5 179.9(2)
C2 C3 C10 O2 54.7(2)
C2 N1 C12 C13 -93.5(3)
C2 N1 C9 C4 -0.9(2)
C2 N1 C9 C8 -179.9(2)
C15 C13 C12 N1 -176.7(2)
C15 C16 C17 C18 0.6(5)
C15 C20 C19 C18 0.8(6)
C12 C13 C15 C16 -7.4(3)
C12 C13 C15 C20 172.2(3)
C12 N1 C2 O1 -1.9(3)
C12 N1 C2 C3 177.79(18)
C12 N1 C9 C4 -178.44(19)
C12 N1 C9 C8 2.6(3)
C9 N1 C2 O1 -179.5(2)
C9 N1 C2 C3 0.2(2)
C9 N1 C12 C13 83.7(3)
C9 C4 C5 C6 0.3(3)
C4 C3 C2 O1 -179.8(2)
C4 C3 C2 N1 0.5(2)
C4 C3 C10 O2 -56.9(3)
C4 C9 C8 C7 0.4(3)
C4 C5 C6 C7 -0.1(4)
C11 C3 C2 O1 -58.3(3)
C11 C3 C2 N1 122.0(2)
C11 C3 C4 C9 -119.6(2)
C11 C3 C4 C5 61.3(3)
C11 C3 C10 O2 174.5(2)
C16 C15 C20 C19 -0.9(5)
C16 C17 C18 C19 -0.7(6)
C20 C15 C16 C17 0.2(4)
C20 C19 C18 C17 0.0(6)
C6 C7 C8 C9 -0.2(4)
C14 C13 C15 C16 171.2(3)
C14 C13 C15 C20 -9.2(4)
C14 C13 C12 N1 4.6(3)
C10 C3 C2 O1 61.2(3)
C10 C3 C2 N1 -118.51(19)
C10 C3 C4 C9 114.2(2)
C10 C3 C4 C5 -64.9(3)
C8 C9 C4 C3 -179.7(2)
C8 C9 C4 C5 -0.5(3)
C8 C7 C6 C5 0.1(4)
